data_2012811
loop_
_publ_author_name
'Lewis, Gareth R.'
'Blake, Alexander J.'

_publ_section_title
;Aquachlorobis[4,4,5,5-tetramethyl-2-(2-pyridyl)-4,5-dihydro-1<i>H</i>-imidazol-1-oxyl
 3-oxide-\k^2^<i>O</i>^1^,<i>N</i>^2^]nickel(II) nitrate methanol disolvate
 monohydrate
;
_journal_issue 7
_journal_name_full 'Acta Crystallographica Section C'
_journal_page_first m398
_journal_page_last m400
_journal_paper_doi 10.1107/S0108270102008831
_journal_volume 58
_journal_year 2002
_chemical_formula_iupac '[Ni (C12 H16 N3 O2)2 Cl (H2 O)] N O3 , 2C H4 O , H2 O'
_chemical_formula_moiety 'C24 H34 Cl N6 Ni O5 + , N O3 - , 2C H4 O , H2 O'
_chemical_formula_sum 'C26 H44 Cl N7 Ni O11'
_chemical_formula_weight 724.82
_chemical_name_systematic
;Aquachlorobis[4,4,5,5-tetramethyl-2-(2-pyridyl)-4,5-dihydro-1H-imidazol-1-oxyl
3-oxide-\k^2^O^1^,N^2^]nickel(II)
 nitrate methanol disolvate monohydrate
;
_space_group_IT_number 15
_symmetry_cell_setting monoclinic
_symmetry_space_group_name_Hall '-C 2yc'
_symmetry_space_group_name_H-M 'C 1 2/c 1'
_atom_sites_solution_hydrogens geom
_atom_sites_solution_primary direct
_atom_sites_solution_secondary difmap
_audit_creation_method SHELXL97
_cell_angle_alpha 90
_cell_angle_beta 115.267(5)
_cell_angle_gamma 90
_cell_formula_units_Z 4
_cell_length_a 16.892(5)
_cell_length_b 20.624(6)
_cell_length_c 10.854(3)
_cell_measurement_reflns_used 436
_cell_measurement_temperature 150(2)
_cell_measurement_theta_max 27.35
_cell_measurement_theta_min 1.6
_cell_volume 3419.6(17)
_computing_cell_refinement 'SAINT (Bruker, 2001)'
_computing_data_collection 'SMART (Bruker, 2001)'
_computing_data_reduction 'SAINT and SHELXTL (Bruker, 1997)'
_computing_molecular_graphics SHELXTL
_computing_publication_material 'SHELXL97 and PLATON (Spek, 2001)'
_computing_structure_refinement 'SHELXL97 (Sheldrick, 1997)'
_computing_structure_solution 'SHELXS97 (Sheldrick, 1997)'
_diffrn_ambient_temperature 150(2)
_diffrn_measured_fraction_theta_full 1.00
_diffrn_measured_fraction_theta_max 1.00
_diffrn_measurement_device_type 'Bruker SMART APEX CCD area-detector'
_diffrn_measurement_method \w
_diffrn_radiation_monochromator graphite
_diffrn_radiation_source 'fine-focus sealed tube'
_diffrn_radiation_type MoK\a
_diffrn_radiation_wavelength 0.71073
_diffrn_reflns_av_R_equivalents 0.050
_diffrn_reflns_av_sigmaI/netI 0.034
_diffrn_reflns_limit_h_max 17
_diffrn_reflns_limit_h_min -20
_diffrn_reflns_limit_k_max 24
_diffrn_reflns_limit_k_min 0
_diffrn_reflns_limit_l_max 12
_diffrn_reflns_limit_l_min 0
_diffrn_reflns_number 21522
_diffrn_reflns_theta_full 25.0
_diffrn_reflns_theta_max 25.00
_diffrn_reflns_theta_min 1.66
_diffrn_standards_decay_% none
_exptl_absorpt_coefficient_mu 0.710
_exptl_absorpt_correction_T_max 0.895
_exptl_absorpt_correction_T_min 0.889
_exptl_absorpt_correction_type empirical
_exptl_absorpt_process_details '(SAINT; Bruker, 2001)'
_exptl_crystal_colour 'dark red'
_exptl_crystal_density_diffrn 1.408
_exptl_crystal_density_meas ?
_exptl_crystal_density_method 'not measured'
_exptl_crystal_description cube
_exptl_crystal_F_000 1528
_exptl_crystal_size_max 0.17
_exptl_crystal_size_mid 0.16
_exptl_crystal_size_min 0.16
_refine_diff_density_max 1.92
_refine_diff_density_min -0.48
_refine_ls_extinction_method none
_refine_ls_goodness_of_fit_ref 1.072
_refine_ls_hydrogen_treatment mixed
_refine_ls_matrix_type full
_refine_ls_number_parameters 230
_refine_ls_number_reflns 3014
_refine_ls_number_restraints 19
_refine_ls_restrained_S_all 1.142
_refine_ls_R_factor_all 0.076
_refine_ls_R_factor_gt 0.066
_refine_ls_shift/su_max 0.070
_refine_ls_shift/su_mean 0.009
_refine_ls_structure_factor_coef Fsqd
_refine_ls_weighting_details 'w = 1/[\s^2^(Fo^2^)+(0.1259P)^2^+7.0626P] where P=(Fo^2^+2Fc^2^)/3'
_refine_ls_weighting_scheme calc
_refine_ls_wR_factor_gt 0.188
_refine_ls_wR_factor_ref 0.198
_reflns_number_gt 2467
_reflns_number_total 3014
_reflns_threshold_expression I>2\s(I)
_cod_data_source_file gg1109.cif
_cod_data_source_block I
_cod_depositor_comments
;
The following automatic conversions were performed:

'_exptl_crystal_density_meas' value 'not measured' was changed to '?'
- the value is perceived as not measured.

Automatic conversion script
Id: cif_fix_values 3008 2015-01-20 13:52:24Z robertas 
;
_cod_original_sg_symbol_Hall -C2yc
_cod_original_sg_symbol_H-M 'C 2/c'
_cod_database_code 2012811
_cod_database_fobs_code 2012811

loop_
_symmetry_equiv_pos_as_xyz
'x, y, z'
'-x, y, -z+1/2'
'x+1/2, y+1/2, z'
'-x+1/2, y+1/2, -z+1/2'
'-x, -y, -z'
'x, -y, z-1/2'
'-x+1/2, -y+1/2, -z'
'x+1/2, -y+1/2, z-1/2'

loop_
_atom_site_label
_atom_site_fract_x
_atom_site_fract_y
_atom_site_fract_z
_atom_site_U_iso_or_equiv
_atom_site_adp_type
_atom_site_calc_flag
_atom_site_refinement_flags
_atom_site_occupancy
_atom_site_disorder_assembly
_atom_site_disorder_group
_atom_site_type_symbol
Ni1 0.5000 0.17793(3) 0.7500 0.0298(3) Uani d S 1 . . Ni
Cl1 0.5000 0.06343(7) 0.7500 0.0335(4) Uani d S 1 . . Cl
N1 0.6184(3) 0.17861(16) 0.9239(4) 0.0329(9) Uani d . 1 . . N
N2 0.6361(2) 0.14542(17) 0.6754(3) 0.0317(8) Uani d . 1 . . N
N3 0.7444(3) 0.0812(2) 0.7945(4) 0.0402(9) Uani d . 1 . . N
O1 0.5734(2) 0.18721(14) 0.6437(3) 0.0352(7) Uani d . 1 . . O
O2 0.8059(2) 0.05321(19) 0.8956(4) 0.0535(10) Uani d . 1 . . O
O3 0.5000 0.2781(2) 0.7500 0.0566(14) Uani d SD 1 . . O
H3A 0.486(5) 0.301(3) 0.807(6) 0.085 Uiso d D 1 . . H
C1 0.6199(3) 0.2037(2) 1.0388(5) 0.0399(11) Uani d . 1 . . C
H1 0.5666 0.2190 1.0378 0.048 Uiso calc R 1 . . H
C2 0.6950(4) 0.2083(3) 1.1582(5) 0.0454(12) Uani d . 1 . . C
H2 0.6927 0.2256 1.2376 0.054 Uiso calc R 1 . . H
C3 0.7735(4) 0.1876(3) 1.1620(5) 0.0493(13) Uani d . 1 . . C
H3 0.8263 0.1918 1.2427 0.059 Uiso calc R 1 . . H
C4 0.7735(3) 0.1608(3) 1.0452(5) 0.0419(11) Uani d . 1 . . C
H4 0.8263 0.1453 1.0444 0.050 Uiso calc R 1 . . H
C5 0.6942(3) 0.1568(2) 0.9282(4) 0.0349(10) Uani d . 1 . . C
C6 0.6916(3) 0.1287(2) 0.8018(5) 0.0332(10) Uani d . 1 . . C
C7 0.6556(3) 0.1133(2) 0.5676(5) 0.0369(11) Uani d . 1 . . C
C8 0.7153(3) 0.0568(2) 0.6513(5) 0.0420(11) Uani d . 1 . . C
C9 0.5702(3) 0.0933(3) 0.4502(5) 0.0486(13) Uani d . 1 . . C
H9A 0.5357 0.0672 0.4850 0.073 Uiso calc R 1 . . H
H9B 0.5828 0.0678 0.3845 0.073 Uiso calc R 1 . . H
H9C 0.5370 0.1322 0.4052 0.073 Uiso calc R 1 . . H
C10 0.7030(4) 0.1646(3) 0.5217(5) 0.0486(13) Uani d . 1 . . C
H10A 0.6656 0.2030 0.4885 0.073 Uiso calc R 1 . . H
H10B 0.7158 0.1469 0.4484 0.073 Uiso calc R 1 . . H
H10C 0.7579 0.1768 0.5988 0.073 Uiso calc R 1 . . H
C11 0.6665(4) -0.0069(3) 0.6435(6) 0.0530(14) Uani d . 1 . . C
H11A 0.7054 -0.0371 0.7123 0.079 Uiso calc R 1 . . H
H11B 0.6480 -0.0260 0.5527 0.079 Uiso calc R 1 . . H
H11C 0.6150 0.0018 0.6604 0.079 Uiso calc R 1 . . H
C12 0.7958(4) 0.0447(3) 0.6252(6) 0.0574(15) Uani d . 1 . . C
H12A 0.8303 0.0846 0.6420 0.086 Uiso calc R 1 . . H
H12B 0.7774 0.0311 0.5304 0.086 Uiso calc R 1 . . H
H12C 0.8316 0.0105 0.6863 0.086 Uiso calc R 1 . . H
C13 0.4778(8) 0.4133(6) 0.9496(12) 0.054(3) Uiso d P 0.50 A -1 C
H13A 0.4792 0.4239 1.0386 0.081 Uiso calc PR 0.50 A -1 H
H13B 0.4210 0.4259 0.8774 0.081 Uiso calc PR 0.50 A -1 H
H13C 0.5245 0.4369 0.9380 0.081 Uiso calc PR 0.50 A -1 H
O4 0.4899(8) 0.3479(5) 0.9425(10) 0.071(3) Uiso d PD 0.50 A -1 O
H4A 0.5431 0.3404 0.9639 0.107 Uiso calc PRD 0.50 A -1 H
C14 0.4301(10) 0.3988(7) 0.9525(14) 0.067(3) Uiso d P 0.50 B -2 C
H14A 0.4730 0.4152 1.0405 0.100 Uiso calc PR 0.50 B -2 H
H14B 0.3720 0.3976 0.9524 0.100 Uiso calc PR 0.50 B -2 H
H14C 0.4286 0.4273 0.8794 0.100 Uiso calc PR 0.50 B -2 H
O5 0.4529(5) 0.3383(4) 0.9322(8) 0.0427(18) Uiso d PD 0.50 B -2 O
H5A 0.4717 0.3176 1.0059 0.064 Uiso calc PRD 0.50 B -2 H
O6 0.4930(10) 0.4417(7) 0.8313(15) 0.113(4) Uiso d PD 0.50 C -3 O
H6A 0.454(9) 0.431(11) 0.736(12) 0.169 Uiso d PD 0.50 D -3 H
H6B 0.488(14) 0.492(5) 0.84(2) 0.169 Uiso d PD 0.50 E -3 H
N4 0.5000 0.2864(3) 0.2500 0.0630(18) Uiso d SD 1 . . N
O7A 0.4709(11) 0.2609(8) 0.1369(12) 0.055(4) Uiso d PD 0.25 F -1 O
O7B 0.4419(10) 0.3006(9) 0.2937(18) 0.062(4) Uiso d PD 0.25 F -1 O
O7C 0.5750(7) 0.2986(11) 0.3186(19) 0.171(18) Uiso d PD 0.25 F -1 O
O7F 0.5580(9) 0.2904(8) 0.3742(10) 0.049(4) Uiso d PD 0.25 F -2 O
O7E 0.5238(14) 0.2657(13) 0.1669(15) 0.136(11) Uiso d PD 0.25 F -2 O
O7D 0.4264(7) 0.3037(10) 0.226(2) 0.096(8) Uiso d PD 0.25 F -2 O

loop_
_atom_site_aniso_label
_atom_site_aniso_U_11
_atom_site_aniso_U_22
_atom_site_aniso_U_33
_atom_site_aniso_U_12
_atom_site_aniso_U_13
_atom_site_aniso_U_23
Ni1 0.0368(5) 0.0254(5) 0.0257(5) 0.000 0.0120(3) 0.000
Cl1 0.0375(8) 0.0250(7) 0.0358(8) 0.000 0.0135(7) 0.000
N1 0.042(2) 0.0276(18) 0.0294(19) -0.0077(16) 0.0154(17) -0.0032(14)
N2 0.035(2) 0.0300(19) 0.0293(19) -0.0029(16) 0.0129(16) -0.0006(15)
N3 0.037(2) 0.044(2) 0.037(2) 0.0016(18) 0.0135(18) 0.0032(18)
O1 0.0423(18) 0.0308(16) 0.0330(17) 0.0044(14) 0.0167(14) 0.0037(13)
O2 0.044(2) 0.067(2) 0.044(2) 0.0186(18) 0.0129(17) 0.0147(18)
O3 0.094(4) 0.026(2) 0.073(4) 0.000 0.058(3) 0.000
C1 0.050(3) 0.037(2) 0.034(2) -0.011(2) 0.020(2) -0.005(2)
C2 0.057(3) 0.047(3) 0.030(2) -0.018(2) 0.016(2) -0.006(2)
C3 0.050(3) 0.056(3) 0.032(3) -0.021(3) 0.008(2) 0.001(2)
C4 0.040(3) 0.049(3) 0.033(3) -0.010(2) 0.012(2) 0.004(2)
C5 0.038(2) 0.034(2) 0.031(2) -0.011(2) 0.013(2) 0.0014(18)
C6 0.033(2) 0.034(2) 0.032(2) -0.0023(18) 0.0132(19) 0.0037(18)
C7 0.043(3) 0.038(2) 0.031(2) -0.002(2) 0.017(2) -0.0076(19)
C8 0.044(3) 0.042(3) 0.041(3) 0.005(2) 0.019(2) -0.002(2)
C9 0.050(3) 0.050(3) 0.037(3) 0.002(2) 0.011(2) -0.012(2)
C10 0.058(3) 0.053(3) 0.042(3) 0.000(3) 0.028(3) 0.004(2)
C11 0.059(3) 0.039(3) 0.060(3) 0.005(2) 0.024(3) 0.001(2)
C12 0.053(3) 0.066(4) 0.056(3) 0.017(3) 0.025(3) 0.003(3)

loop_
_atom_type_symbol
_atom_type_description
_atom_type_scat_dispersion_real
_atom_type_scat_dispersion_imag
_atom_type_scat_source
C C 0.0033 0.0016 'International Tables Vol C Tables 4.2.6.8 and 6.1.1.4'
H H 0.0000 0.0000 'International Tables Vol C Tables 4.2.6.8 and 6.1.1.4'
N N 0.0061 0.0033 'International Tables Vol C Tables 4.2.6.8 and 6.1.1.4'
O O 0.0106 0.0060 'International Tables Vol C Tables 4.2.6.8 and 6.1.1.4'
Cl Cl 0.1484 0.1585 'International Tables Vol C Tables 4.2.6.8 and 6.1.1.4'
Ni Ni 0.3393 1.1124 'International Tables Vol C Tables 4.2.6.8 and 6.1.1.4'

loop_
_geom_angle_atom_site_label_1
_geom_angle_atom_site_label_2
_geom_angle_atom_site_label_3
_geom_angle_site_symmetry_1
_geom_angle
_geom_angle_publ_flag
O1 Ni1 O1 2_656 169.19(17) no
O1 Ni1 O3 . 84.59(8) yes
O1 Ni1 N1 2_656 93.88(14) no
O1 Ni1 N1 . 86.05(14) yes
O3 Ni1 N1 . 89.61(9) yes
O1 Ni1 Cl1 . 95.41(8) yes
N1 Ni1 Cl1 . 90.39(9) yes
C5 N1 C1 . 117.3(4) no
C5 N1 Ni1 . 124.3(3) no
C1 N1 Ni1 . 118.4(3) no
O1 N2 C6 . 125.6(4) no
O1 N2 C7 . 121.0(3) no
C6 N2 C7 . 113.3(4) no
O2 N3 C6 . 126.3(4) no
O2 N3 C8 . 121.4(4) no
C6 N3 C8 . 111.8(4) no
N2 O1 Ni1 . 114.5(2) yes
Ni1 O3 H3A . 122(5) no
N1 C1 C2 . 123.1(5) no
N1 C1 H1 . 118.4 no
C2 C1 H1 . 118.4 no
C3 C2 C1 . 119.7(5) no
C3 C2 H2 . 120.1 no
C1 C2 H2 . 120.1 no
C2 C3 C4 . 118.3(5) no
C2 C3 H3 . 120.9 no
C4 C3 H3 . 120.9 no
C3 C4 C5 . 118.7(5) no
C3 C4 H4 . 120.7 no
C5 C4 H4 . 120.7 no
N1 C5 C4 . 122.8(4) no
N1 C5 C6 . 116.9(4) no
C4 C5 C6 . 120.3(4) no
N2 C6 N3 . 108.6(4) no
N2 C6 C5 . 125.8(4) no
N3 C6 C5 . 125.6(4) no
N2 C7 C9 . 109.2(4) no
N2 C7 C10 . 105.6(4) no
C9 C7 C10 . 110.8(4) no
N2 C7 C8 . 100.3(4) no
C9 C7 C8 . 115.7(4) no
C10 C7 C8 . 114.1(4) no
N3 C8 C12 . 108.9(4) no
N3 C8 C11 . 106.0(4) no
C12 C8 C11 . 110.5(4) no
N3 C8 C7 . 101.3(4) no
C12 C8 C7 . 115.0(4) no
C11 C8 C7 . 114.2(4) no
C7 C9 H9A . 109.5 no
C7 C9 H9B . 109.5 no
H9A C9 H9B . 109.5 no
C7 C9 H9C . 109.5 no
H9A C9 H9C . 109.5 no
H9B C9 H9C . 109.5 no
C7 C10 H10A . 109.4 no
C7 C10 H10B . 109.5 no
H10A C10 H10B . 109.5 no
C7 C10 H10C . 109.5 no
H10A C10 H10C . 109.5 no
H10B C10 H10C . 109.5 no
C8 C11 H11A . 109.5 no
C8 C11 H11B . 109.5 no
H11A C11 H11B . 109.5 no
C8 C11 H11C . 109.5 no
H11A C11 H11C . 109.5 no
H11B C11 H11C . 109.5 no
C8 C12 H12A . 109.4 no
C8 C12 H12B . 109.5 no
H12A C12 H12B . 109.5 no
C8 C12 H12C . 109.5 no
H12A C12 H12C . 109.5 no
H12B C12 H12C . 109.5 no
C13 O4 H4A . 109.6 no
O5 C14 H14A . 109.5 no
O5 C14 H14B . 109.7 no
H14A C14 H14B . 109.2 no
O5 C14 H14C . 109.9 no
H14A C14 H14C . 109.3 no
H14B C14 H14C . 109.2 no
C14 O5 H5A . 109.7 no
H6A O6 H6B . 107(10) no
O7E N4 O7D . 125.7(9) no
O7C N4 O7A . 125.5(8) no
O7E N4 O7F . 117.1(8) no
O7D N4 O7F . 117.2(8) no
O7C N4 O7B . 119.7(8) no
O7A N4 O7B . 114.9(7) no

loop_
_geom_bond_atom_site_label_1
_geom_bond_atom_site_label_2
_geom_bond_site_symmetry_2
_geom_bond_distance
_geom_bond_publ_flag
Ni1 O1 2_656 2.032(3) no
Ni1 O1 . 2.032(3) yes
Ni1 O3 . 2.067(5) yes
Ni1 N1 . 2.083(4) yes
Ni1 N1 2_656 2.083(4) no
Ni1 Cl1 . 2.3614(17) yes
N1 C5 . 1.338(6) no
N1 C1 . 1.341(6) no
N2 O1 . 1.292(5) yes
N2 C6 . 1.335(6) yes
N2 C7 . 1.498(6) no
N3 O2 . 1.282(5) yes
N3 C6 . 1.349(6) yes
N3 C8 . 1.503(6) no
O3 H3A . 0.89(7) no
C1 C2 . 1.376(7) no
C1 H1 . 0.9500 no
C2 C3 . 1.376(8) no
C2 H2 . 0.9500 no
C3 C4 . 1.383(8) no
C3 H3 . 0.9500 no
C4 C5 . 1.401(7) no
C4 H4 . 0.9500 no
C5 C6 . 1.473(6) no
C7 C9 . 1.519(7) no
C7 C10 . 1.533(7) no
C7 C8 . 1.555(7) no
C8 C12 . 1.524(7) no
C8 C11 . 1.534(7) no
C9 H9A . 0.9800 no
C9 H9B . 0.9800 no
C9 H9C . 0.9800 no
C10 H10A . 0.9800 no
C10 H10B . 0.9800 no
C10 H10C . 0.9800 no
C11 H11A . 0.9800 no
C11 H11B . 0.9800 no
C11 H11C . 0.9800 no
C12 H12A . 0.9800 no
C12 H12B . 0.9800 no
C12 H12C . 0.9800 no
C13 O4 . 1.373(16) no
C13 H13A . 0.9802 no
C13 H13B . 0.9802 no
C13 H13C . 0.9802 no
O4 H4A . 0.8400 no
C14 O5 . 1.351(15) no
C14 H14A . 0.9821 no
C14 H14B . 0.9821 no
C14 H14C . 0.9822 no
O5 H5A . 0.8400 no
O6 H6A . 0.98(7) no
O6 H6B . 1.05(9) no
N4 O7C . 1.190(10) no
N4 O7E . 1.211(10) no
N4 O7D . 1.212(10) no
N4 O7A . 1.230(9) no
N4 O7F . 1.287(9) no
N4 O7B . 1.292(9) no

loop_
_geom_hbond_atom_site_label_D
_geom_hbond_atom_site_label_H
_geom_hbond_atom_site_label_A
_geom_hbond_site_symmetry_A
_geom_hbond_distance_DH
_geom_hbond_distance_HA
_geom_hbond_distance_DA
_geom_hbond_angle_DHA
_geom_hbond_publ_flag
O3 H3A O4 . 0.89(7) 1.733(7) 2.603(3) 164(2) yes
O3 H3A O5 . 0.89(7) 1.838(7) 2.726(3) 173(2) yes
O5 H5A O7A 1_556 0.84 1.85 2.646(4) 159 yes
O5 H5A O7E 1_556 0.84 1.91 2.749(4) 173 yes
